data_2239352
loop_
_publ_author_name
'Pendrill, Robert'
'Eriksson, Lars'
'Widmalm, G\"oran'

_publ_section_title
;
 Methyl 4-<i>O</i>-benzyl-\a-<small>L</small>-rhamnopyranoside
;
_journal_issue 5
_journal_name_full 'Acta Crystallographica Section E'
_journal_page_first o561
_journal_page_last o562
_journal_paper_doi 10.1107/S1600536814007922
_journal_volume 70
_journal_year 2014
_chemical_formula_iupac 'C14 H20 O5'
_chemical_formula_moiety 'C14 H20 O5'
_chemical_formula_sum 'C14 H20 O5'
_chemical_formula_weight 268.30
_chemical_name_systematic
;
Methyl 4-<i>O</i>-benzyl-\a-<i>L</i>-rhamnopyranoside
;
_space_group_IT_number 19
_symmetry_cell_setting orthorhombic
_symmetry_space_group_name_Hall 'P 2ac 2ab'
_symmetry_space_group_name_H-M 'P 21 21 21'
_atom_sites_solution_hydrogens geom
_atom_sites_solution_primary direct
_atom_sites_solution_secondary difmap
_audit_creation_method 'Manual editing of cif file from SHELXL'
_cell_angle_alpha 90.00
_cell_angle_beta 90.00
_cell_angle_gamma 90.00
_cell_formula_units_Z 4
_cell_length_a 6.53770(10)
_cell_length_b 9.1848(2)
_cell_length_c 23.2699(5)
_cell_measurement_reflns_used 4263
_cell_measurement_temperature 293(2)
_cell_measurement_theta_max 32.20
_cell_measurement_theta_min 3.82
_cell_volume 1397.30(5)
_computing_cell_refinement
;
CrysAlis CCD (Oxford Diffraction, 2004)
;
_computing_data_collection
;
CrysAlis CCD (Oxford Diffraction, 2004)
;
_computing_data_reduction
;
CrysAlis RED (Oxford Diffraction, 2004)
;
_computing_molecular_graphics 'DIAMOND (Brandenburg, 2001)'
_computing_publication_material 'Encifer (Allen <i>et al.</i>, 2004)'
_computing_structure_refinement 'SHELXL97 (Sheldrick, 2008)'
_computing_structure_solution 'SHELXS97 (Sheldrick, 2008)'
_diffrn_ambient_temperature 293(2)
_diffrn_detector_area_resol_mean 16.5467
_diffrn_measured_fraction_theta_full 0.992
_diffrn_measured_fraction_theta_max 0.992
_diffrn_measurement_device_type 'Oxford Diffraction Xcalibur 3 with sapphire 3 CCD'
_diffrn_measurement_method '\w scans at different \f'
_diffrn_radiation_monochromator graphite
_diffrn_radiation_source 'Enhance (Mo) X-ray Source'
_diffrn_radiation_type MoK\a
_diffrn_radiation_wavelength 0.71073
_diffrn_reflns_av_R_equivalents 0.0399
_diffrn_reflns_av_sigmaI/netI 0.0276
_diffrn_reflns_limit_h_max 8
_diffrn_reflns_limit_h_min -3
_diffrn_reflns_limit_k_max 11
_diffrn_reflns_limit_k_min -11
_diffrn_reflns_limit_l_max 29
_diffrn_reflns_limit_l_min -28
_diffrn_reflns_number 9540
_diffrn_reflns_theta_full 26.37
_diffrn_reflns_theta_max 26.37
_diffrn_reflns_theta_min 3.83
_exptl_absorpt_coefficient_mu 0.096
_exptl_absorpt_correction_T_max 1.00000
_exptl_absorpt_correction_T_min 0.92085
_exptl_absorpt_correction_type multi-scan
_exptl_absorpt_process_details
;
(CrysAlis RED; Oxford Diffraction, 2004)
;
_exptl_crystal_colour colourless
_exptl_crystal_density_diffrn 1.275
_exptl_crystal_density_method 'not measured'
_exptl_crystal_description prism
_exptl_crystal_F_000 576
_exptl_crystal_size_max 0.25
_exptl_crystal_size_mid 0.12
_exptl_crystal_size_min 0.05
_refine_diff_density_max 0.143
_refine_diff_density_min -0.132
_refine_ls_abs_structure_details 'none; Friedel pairs merged'
_refine_ls_extinction_coef 0.013(2)
_refine_ls_extinction_expression Fc^*^=kFc[1+0.001xFc^2^\l^3^/sin(2\q)]^-1/4^
_refine_ls_extinction_method 'SHELXL97 (Sheldrick, 2008)'
_refine_ls_goodness_of_fit_ref 0.997
_refine_ls_hydrogen_treatment constr
_refine_ls_matrix_type full
_refine_ls_number_parameters 177
_refine_ls_number_reflns 1665
_refine_ls_number_restraints 0
_refine_ls_restrained_S_all 0.997
_refine_ls_R_factor_all 0.0446
_refine_ls_R_factor_gt 0.0346
_refine_ls_shift/su_max 0.000
_refine_ls_shift/su_mean 0.000
_refine_ls_structure_factor_coef Fsqd
_refine_ls_weighting_details 'calc w=1/[\s^2^(Fo^2^)+(0.0524P)^2^] where P=(Fo^2^+2Fc^2^)/3'
_refine_ls_weighting_scheme calc
_refine_ls_wR_factor_gt 0.0782
_refine_ls_wR_factor_ref 0.0814
_reflns_number_gt 1407
_reflns_number_total 1665
_reflns_threshold_expression I>2\s(I)
_cod_data_source_file su2708sup1.cf
_cod_data_source_block I
_cod_database_code 2239352
_cod_database_fobs_code 2239352

loop_
_symmetry_equiv_pos_as_xyz
'x, y, z'
'-x+1/2, -y, z+1/2'
'x+1/2, -y+1/2, -z'
'-x, y+1/2, -z+1/2'

loop_
_atom_site_type_symbol
_atom_site_label
_atom_site_fract_x
_atom_site_fract_y
_atom_site_fract_z
_atom_site_U_iso_or_equiv
_atom_site_adp_type
_atom_site_calc_flag
_atom_site_refinement_flags
_atom_site_occupancy
_atom_site_symmetry_multiplicity
C C1 1.0867(3) 0.5237(2) 0.04789(8) 0.0370(5) Uani d . 1 1
H H1 1.1807 0.5419 0.0159 0.044 Uiso calc R 1 1
C C2 0.8931(3) 0.6130(2) 0.03845(8) 0.0317(5) Uani d . 1 1
H H2 0.8232 0.5790 0.0037 0.038 Uiso calc R 1 1
C C3 0.7515(3) 0.5959(2) 0.09008(8) 0.0273(4) Uani d . 1 1
H H3 0.7109 0.4935 0.0933 0.033 Uiso calc R 1 1
C C4 0.8644(3) 0.6397(2) 0.14447(8) 0.0282(4) Uani d . 1 1
H H4 0.8990 0.7435 0.1432 0.034 Uiso calc R 1 1
C C5 1.0597(3) 0.5481(2) 0.15042(8) 0.0314(4) Uani d . 1 1
H H5 1.0212 0.4456 0.1549 0.038 Uiso calc R 1 1
O O5 1.1851(2) 0.56299(17) 0.09964(6) 0.0382(4) Uani d . 1 1
C C6 1.1946(3) 0.5915(3) 0.20013(9) 0.0444(6) Uani d . 1 1
H H6A 1.3178 0.5347 0.1994 0.067 Uiso calc R 1 1
H H6B 1.1234 0.5747 0.2356 0.067 Uiso calc R 1 1
H H6C 1.2284 0.6929 0.1970 0.067 Uiso calc R 1 1
O O1 1.0298(2) 0.37637(17) 0.04700(6) 0.0458(4) Uani d . 1 1
C C7 1.1990(5) 0.2788(3) 0.04520(14) 0.0819(10) Uani d . 1 1
H H7A 1.2799 0.2985 0.0117 0.123 Uiso calc R 1 1
H H7B 1.1498 0.1804 0.0437 0.123 Uiso calc R 1 1
H H7C 1.2813 0.2918 0.0790 0.123 Uiso calc R 1 1
O O2 0.9419(2) 0.76226(15) 0.03268(6) 0.0444(4) Uani d . 1 1
H H2A 0.9920 0.7768 0.0009 0.067 Uiso calc R 1 1
O O3 0.5733(2) 0.68189(16) 0.08031(6) 0.0355(3) Uani d . 1 1
H H3A 0.4761 0.6461 0.0975 0.053 Uiso calc R 1 1
O O4 0.7372(2) 0.60980(15) 0.19307(5) 0.0337(3) Uani d . 1 1
C C40 0.7222(3) 0.7259(2) 0.23403(8) 0.0380(5) Uani d . 1 1
H H40A 0.6411 0.8049 0.2183 0.046 Uiso calc R 1 1
H H40B 0.8573 0.7630 0.2430 0.046 Uiso calc R 1 1
C C41 0.6222(3) 0.6670(2) 0.28745(8) 0.0355(5) Uani d . 1 1
C C42 0.4478(3) 0.7314(3) 0.31025(9) 0.0424(5) Uani d . 1 1
H H42 0.3947 0.8154 0.2937 0.051 Uiso calc R 1 1
C C43 0.3531(4) 0.6700(3) 0.35777(10) 0.0563(7) Uani d . 1 1
H H43 0.2358 0.7130 0.3727 0.068 Uiso calc R 1 1
C C44 0.4302(5) 0.5471(3) 0.38299(10) 0.0601(7) Uani d . 1 1
H H44 0.3630 0.5050 0.4141 0.072 Uiso calc R 1 1
C C45 0.6085(5) 0.4856(3) 0.36203(10) 0.0594(7) Uani d . 1 1
H H45 0.6650 0.4044 0.3799 0.071 Uiso calc R 1 1
C C46 0.7013(4) 0.5455(3) 0.31468(9) 0.0471(6) Uani d . 1 1
H H46 0.8205 0.5033 0.3006 0.057 Uiso calc R 1 1

loop_
_atom_site_aniso_label
_atom_site_aniso_U_11
_atom_site_aniso_U_22
_atom_site_aniso_U_33
_atom_site_aniso_U_12
_atom_site_aniso_U_13
_atom_site_aniso_U_23
C1 0.0251(10) 0.0573(15) 0.0288(10) -0.0006(10) 0.0027(9) -0.0024(9)
C2 0.0274(9) 0.0430(12) 0.0247(9) -0.0035(10) -0.0007(8) 0.0023(8)
C3 0.0220(9) 0.0325(10) 0.0275(10) -0.0004(8) -0.0010(8) 0.0023(8)
C4 0.0274(9) 0.0345(11) 0.0226(9) -0.0045(8) 0.0032(8) 0.0023(8)
C5 0.0263(9) 0.0400(11) 0.0277(9) -0.0027(9) -0.0010(8) 0.0033(9)
O5 0.0216(6) 0.0611(9) 0.0320(7) -0.0031(7) -0.0010(6) 0.0002(7)
C6 0.0342(11) 0.0628(15) 0.0362(11) -0.0018(11) -0.0118(10) 0.0040(10)
O1 0.0394(8) 0.0460(9) 0.0520(9) 0.0094(8) -0.0054(8) -0.0125(7)
C7 0.0693(19) 0.0734(19) 0.103(2) 0.0371(18) -0.0094(18) -0.0190(18)
O2 0.0489(9) 0.0499(10) 0.0344(8) -0.0046(8) 0.0109(7) 0.0105(7)
O3 0.0228(7) 0.0481(8) 0.0357(8) 0.0034(7) 0.0002(6) 0.0070(7)
O4 0.0351(7) 0.0410(8) 0.0250(7) -0.0071(7) 0.0058(6) -0.0019(6)
C40 0.0469(12) 0.0375(11) 0.0295(10) -0.0021(11) 0.0033(10) -0.0013(9)
C41 0.0449(11) 0.0374(12) 0.0244(10) -0.0076(10) -0.0002(9) -0.0050(8)
C42 0.0451(12) 0.0494(13) 0.0326(11) -0.0021(12) -0.0008(10) -0.0062(10)
C43 0.0519(14) 0.0757(18) 0.0414(13) -0.0124(14) 0.0130(12) -0.0143(13)
C44 0.0819(19) 0.0642(16) 0.0343(12) -0.0272(17) 0.0159(13) -0.0018(12)
C45 0.097(2) 0.0465(14) 0.0349(12) -0.0048(15) 0.0069(15) 0.0030(10)
C46 0.0603(15) 0.0441(12) 0.0369(11) 0.0019(12) 0.0111(11) -0.0007(10)

loop_
_atom_type_symbol
_atom_type_description
_atom_type_scat_dispersion_real
_atom_type_scat_dispersion_imag
_atom_type_scat_source
C C 0.0033 0.0000 'International Tables Vol C Tables 4.2.6.8 and 6.1.1.4'
H H 0.0000 0.0000 'International Tables Vol C Tables 4.2.6.8 and 6.1.1.4'
O O 0.0106 0.0000 'International Tables Vol C Tables 4.2.6.8 and 6.1.1.4'

loop_
_geom_angle_atom_site_label_1
_geom_angle_atom_site_label_2
_geom_angle_atom_site_label_3
_geom_angle
O1 C1 O5 112.30(17)
O1 C1 C2 107.24(16)
O5 C1 C2 111.33(16)
O1 C1 H1 108.6
O5 C1 H1 108.6
C2 C1 H1 108.6
O2 C2 C1 110.35(16)
O2 C2 C3 108.14(15)
C1 C2 C3 109.60(15)
O2 C2 H2 109.6
C1 C2 H2 109.6
C3 C2 H2 109.6
O3 C3 C4 112.53(15)
O3 C3 C2 108.27(14)
C4 C3 C2 109.53(15)
O3 C3 H3 108.8
C4 C3 H3 108.8
C2 C3 H3 108.8
O4 C4 C3 108.97(13)
O4 C4 C5 107.88(14)
C3 C4 C5 109.51(15)
O4 C4 H4 110.1
C3 C4 H4 110.1
C5 C4 H4 110.1
O5 C5 C6 105.68(15)
O5 C5 C4 110.25(15)
C6 C5 C4 114.22(17)
O5 C5 H5 108.8
C6 C5 H5 108.8
C4 C5 H5 108.8
C1 O5 C5 114.51(14)
C5 C6 H6A 109.5
C5 C6 H6B 109.5
H6A C6 H6B 109.5
C5 C6 H6C 109.5
H6A C6 H6C 109.5
H6B C6 H6C 109.5
C1 O1 C7 113.7(2)
O1 C7 H7A 109.5
O1 C7 H7B 109.5
H7A C7 H7B 109.5
O1 C7 H7C 109.5
H7A C7 H7C 109.5
H7B C7 H7C 109.5
C2 O2 H2A 109.5
C3 O3 H3A 109.5
C4 O4 C40 115.00(14)
O4 C40 C41 108.17(15)
O4 C40 H40A 110.1
C41 C40 H40A 110.1
O4 C40 H40B 110.1
C41 C40 H40B 110.1
H40A C40 H40B 108.4
C46 C41 C42 118.4(2)
C46 C41 C40 120.40(19)
C42 C41 C40 121.2(2)
C41 C42 C43 119.8(2)
C41 C42 H42 120.1
C43 C42 H42 120.1
C44 C43 C42 120.9(2)
C44 C43 H43 119.6
C42 C43 H43 119.6
C43 C44 C45 119.7(2)
C43 C44 H44 120.2
C45 C44 H44 120.2
C46 C45 C44 119.4(3)
C46 C45 H45 120.3
C44 C45 H45 120.3
C45 C46 C41 121.7(2)
C45 C46 H46 119.1
C41 C46 H46 119.1

loop_
_geom_bond_atom_site_label_1
_geom_bond_atom_site_label_2
_geom_bond_distance
C1 O1 1.404(3)
C1 O5 1.412(2)
C1 C2 1.524(3)
C1 H1 0.9800
C2 O2 1.414(2)
C2 C3 1.525(3)
C2 H2 0.9800
C3 O3 1.426(2)
C3 C4 1.519(2)
C3 H3 0.9800
C4 O4 1.431(2)
C4 C5 1.535(3)
C4 H4 0.9800
C5 O5 1.445(2)
C5 C6 1.508(3)
C5 H5 0.9800
C6 H6A 0.9600
C6 H6B 0.9600
C6 H6C 0.9600
O1 C7 1.424(3)
C7 H7A 0.9600
C7 H7B 0.9600
C7 H7C 0.9600
O2 H2A 0.8200
O3 H3A 0.8200
O4 C40 1.433(2)
C40 C41 1.505(3)
C40 H40A 0.9700
C40 H40B 0.9700
C41 C46 1.383(3)
C41 C42 1.390(3)
C42 C43 1.387(3)
C42 H42 0.9300
C43 C44 1.369(4)
C43 H43 0.9300
C44 C45 1.384(4)
C44 H44 0.9300
C45 C46 1.373(3)
C45 H45 0.9300
C46 H46 0.9300

loop_
_geom_hbond_atom_site_label_D
_geom_hbond_atom_site_label_H
_geom_hbond_atom_site_label_A
_geom_hbond_site_symmetry_A
_geom_hbond_distance_DH
_geom_hbond_distance_HA
_geom_hbond_distance_DA
_geom_hbond_angle_DHA
_geom_hbond_publ_flag
O2 H2A O3 3_565 0.82 2.00 2.813(2) 172 yes
O3 H3A O5 1_455 0.82 2.05 2.799(2) 151 yes
C7 H7C Cg 4_745 0.96 2.89 3.652(3) 137 yes

loop_
_geom_torsion_atom_site_label_1
_geom_torsion_atom_site_label_2
_geom_torsion_atom_site_label_3
_geom_torsion_atom_site_label_4
_geom_torsion
_geom_torsion_publ_flag
O1 C1 C2 O2 -173.76(14) ?
O5 C1 C2 O2 63.0(2) ?
O1 C1 C2 C3 67.3(2) ?
O5 C1 C2 C3 -55.9(2) ?
O2 C2 C3 O3 58.98(19) ?
C1 C2 C3 O3 179.27(15) ?
O2 C2 C3 C4 -64.05(19) ?
C1 C2 C3 C4 56.2(2) ?
O3 C3 C4 O4 65.15(19) ?
C2 C3 C4 O4 -174.41(15) ?
O3 C3 C4 C5 -177.09(14) ?
C2 C3 C4 C5 -56.64(19) ?
O4 C4 C5 O5 174.32(14) ?
C3 C4 C5 O5 55.90(18) ?
O4 C4 C5 C6 -66.9(2) ?
C3 C4 C5 C6 174.69(16) ?
O1 C1 O5 C5 -62.6(2) ?
C2 C1 O5 C5 57.6(2) ?
C6 C5 O5 C1 178.65(18) ?
C4 C5 O5 C1 -57.5(2) ?
O5 C1 O1 C7 -67.8(2) no
C2 C1 O1 C7 169.56(19) ?
C3 C4 O4 C40 -132.63(17) ?
C5 C4 O4 C40 108.58(18) ?
C4 O4 C40 C41 -168.12(15) no
O4 C40 C41 C46 54.2(2) no
O4 C40 C41 C42 -124.9(2) no
C46 C41 C42 C43 -2.5(3) ?
C40 C41 C42 C43 176.6(2) ?
C41 C42 C43 C44 0.5(3) ?
C42 C43 C44 C45 2.2(4) ?
C43 C44 C45 C46 -2.8(4) ?
C44 C45 C46 C41 0.7(4) ?
C42 C41 C46 C45 1.9(3) ?
C40 C41 C46 C45 -177.2(2) ?
C40 O4 C4 H4 -11.7 no
C7 O1 C1 H1 52.3 no
